data_7016080
loop_
_publ_author_name
'Bezuidenhout, Daniela I.'
'Barnard, Werner'
'van der Westhuizen, Belinda'
'van der Watt, Elisia'
'Liles, David C.'

_publ_section_title
;
 Multimetal Fischer carbene complexes of Group VI transition metals:
 synthesis, structure and substituent effect investigation.
;
_journal_issue 25
_journal_name_full 'Dalton transactions (Cambridge, England : 2003)'
_journal_page_first 6711
_journal_page_last 6721
_journal_paper_doi 10.1039/c1dt10183h
_journal_volume 40
_journal_year 2011
_chemical_formula_moiety 'C24 H15 Cl O6 S Ti W, C H2 Cl2'
_chemical_formula_sum 'C25 H17 Cl3 O6 S Ti W'
_chemical_formula_weight 783.55
_chemical_name_common
;
((Chloro-bis(eta$5!-pentadienyl)-titanium-oxy)-(benzo(b)thien-
2-yl)-methylidene) -(pentacarbonyl)-tungsten dichloromethane solvate
;
_chemical_name_systematic
;
((Chloro-bis(\h^5^-pentadienyl)-titanium-oxy)-(benzo[b]thien-2-yl)-methylidene)
-(pentacarbonyl)-tungsten dichloromethane solvate
;
_space_group_IT_number 2
_symmetry_cell_setting triclinic
_symmetry_space_group_name_Hall '-P 1'
_symmetry_space_group_name_H-M 'P -1'
_atom_sites_solution_hydrogens geom
_atom_sites_solution_primary direct
_atom_sites_solution_secondary difmap
_audit_creation_method SHELXL-97
_cell_angle_alpha 66.392(1)
_cell_angle_beta 88.689(1)
_cell_angle_gamma 66.317(1)
_cell_formula_units_Z 2
_cell_length_a 11.3533(6)
_cell_length_b 11.6696(6)
_cell_length_c 12.3627(7)
_cell_measurement_reflns_used 6906
_cell_measurement_temperature 293(2)
_cell_measurement_theta_max 26.570
_cell_measurement_theta_min 2.908
_cell_volume 1355.73(13)
_computing_cell_refinement 'SAINT (Bruker, 2001)'
_computing_data_collection 'SMART (Bruker, 2001)'
_computing_data_reduction SAINT
_computing_molecular_graphics ' ORTEP-3 for Windows (Farrugia, 1997), POV-Ray (Cason, 2004)'
_computing_structure_refinement 'SHELXTL and SHELXL-97 (Sheldrick, 1997)'
_computing_structure_solution 'SHELXTL (Bruker, 2001)'
_diffrn_ambient_temperature 293(2)
_diffrn_detector 'SMART 1000 CCD'
_diffrn_detector_area_resol_mean 8.3
_diffrn_measured_fraction_theta_full 0.972
_diffrn_measured_fraction_theta_max 0.865
_diffrn_measurement_device_type 'Bruker (Siemens) P4'
_diffrn_measurement_method '\f and \w scans'
_diffrn_radiation_monochromator graphite
_diffrn_radiation_source 'fine-focus sealed tube'
_diffrn_radiation_type MoK\a
_diffrn_radiation_wavelength 0.71073
_diffrn_reflns_av_R_equivalents 0.0165
_diffrn_reflns_av_sigmaI/netI 0.0270
_diffrn_reflns_limit_h_max 13
_diffrn_reflns_limit_h_min -13
_diffrn_reflns_limit_k_max 14
_diffrn_reflns_limit_k_min -4
_diffrn_reflns_limit_l_max 14
_diffrn_reflns_limit_l_min -13
_diffrn_reflns_number 7350
_diffrn_reflns_theta_full 25.00
_diffrn_reflns_theta_max 26.57
_diffrn_reflns_theta_min 2.46
_exptl_absorpt_coefficient_mu 4.945
_exptl_absorpt_correction_T_max 0.276
_exptl_absorpt_correction_T_min 0.212
_exptl_absorpt_correction_type multi-scan
_exptl_absorpt_process_details 'SADABS (Bruker, 2001)'
_exptl_crystal_colour dark-red
_exptl_crystal_density_diffrn 1.919
_exptl_crystal_density_method 'not measured'
_exptl_crystal_description rectangular-prism
_exptl_crystal_F_000 756
_exptl_crystal_size_max 0.32
_exptl_crystal_size_mid 0.30
_exptl_crystal_size_min 0.26
_refine_diff_density_max 1.311
_refine_diff_density_min -1.015
_refine_diff_density_rms 0.103
_refine_ls_extinction_method none
_refine_ls_goodness_of_fit_ref 1.045
_refine_ls_hydrogen_treatment constr
_refine_ls_matrix_type full
_refine_ls_number_parameters 334
_refine_ls_number_reflns 4908
_refine_ls_number_restraints 0
_refine_ls_restrained_S_all 1.045
_refine_ls_R_factor_all 0.0270
_refine_ls_R_factor_gt 0.0264
_refine_ls_shift/su_max 0.001
_refine_ls_shift/su_mean 0.000
_refine_ls_structure_factor_coef Fsqd
_refine_ls_weighting_details 'calc w=1/[\s^2^(Fo^2^)+(0.0472P)^2^+1.0141P] where P=(Fo^2^+2Fc^2^)/3'
_refine_ls_weighting_scheme calc
_refine_ls_wR_factor_gt 0.0704
_refine_ls_wR_factor_ref 0.0709
_reflns_number_gt 4739
_reflns_number_total 4908
_reflns_threshold_expression >2\s(I)
_cod_data_source_file c1dt10183h.txt
_cod_data_source_block EvdW09_Complex_2b
_cod_database_code 7016080

loop_
_symmetry_equiv_pos_as_xyz
'x, y, z'
'-x, -y, -z'

loop_
_atom_site_label
_atom_site_type_symbol
_atom_site_fract_x
_atom_site_fract_y
_atom_site_fract_z
_atom_site_U_iso_or_equiv
_atom_site_adp_type
_atom_site_occupancy
_atom_site_symmetry_multiplicity
_atom_site_calc_flag
_atom_site_refinement_flags
_atom_site_disorder_assembly
_atom_site_disorder_group
W1 W 0.578583(12) 0.890836(13) 0.288402(11) 0.03433(7) Uani 1 1 d . . .
C1 C 0.6784(4) 0.9824(4) 0.3257(4) 0.0421(8) Uani 1 1 d . . .
O1 O 0.7385(3) 1.0313(4) 0.3483(3) 0.0613(8) Uani 1 1 d . . .
C2 C 0.4160(4) 1.0763(5) 0.2093(4) 0.0495(10) Uani 1 1 d . . .
O2 O 0.3328(4) 1.1819(4) 0.1570(4) 0.0804(12) Uani 1 1 d . . .
C3 C 0.6292(4) 0.9346(5) 0.1244(4) 0.0472(9) Uani 1 1 d . . .
O3 O 0.6598(5) 0.9604(5) 0.0320(3) 0.0829(12) Uani 1 1 d . . .
C4 C 0.7472(4) 0.7171(4) 0.3497(4) 0.0436(9) Uani 1 1 d . . .
O4 O 0.8470(3) 0.6248(4) 0.3779(4) 0.0710(10) Uani 1 1 d . . .
C5 C 0.5299(4) 0.8486(5) 0.4559(4) 0.0498(10) Uani 1 1 d . . .
O5 O 0.5073(4) 0.8246(5) 0.5503(3) 0.0821(12) Uani 1 1 d . . .
C6 C 0.4682(3) 0.7801(4) 0.2676(3) 0.0336(7) Uani 1 1 d . . .
O6 O 0.3566(2) 0.8009(3) 0.3003(2) 0.0389(5) Uani 1 1 d . . .
S1 S 0.43424(9) 0.56443(10) 0.24504(9) 0.0419(2) Uani 1 1 d . . .
C7 C 0.5152(3) 0.6699(4) 0.2258(3) 0.0359(7) Uani 1 1 d . . .
C8 C 0.6200(4) 0.6355(4) 0.1692(4) 0.0439(8) Uani 1 1 d . . .
H8 H 0.6747 0.6799 0.1519 0.053 Uiso 1 1 calc R . .
C9 C 0.6368(4) 0.5236(4) 0.1391(4) 0.0418(8) Uani 1 1 d . . .
C10 C 0.7305(4) 0.4647(5) 0.0768(4) 0.0518(10) Uani 1 1 d . . .
H10 H 0.7936 0.4968 0.0506 0.062 Uiso 1 1 calc R . .
C11 C 0.7269(5) 0.3601(4) 0.0560(4) 0.0544(11) Uani 1 1 d . . .
H11 H 0.7874 0.3217 0.0140 0.065 Uiso 1 1 calc R . .
C12 C 0.6356(5) 0.3101(4) 0.0958(4) 0.0556(11) Uani 1 1 d . . .
H12 H 0.6366 0.2376 0.0809 0.067 Uiso 1 1 calc R . .
C13 C 0.5424(4) 0.3646(4) 0.1571(4) 0.0490(9) Uani 1 1 d . . .
H13 H 0.4813 0.3299 0.1842 0.059 Uiso 1 1 calc R . .
C14 C 0.5436(4) 0.4733(4) 0.1769(3) 0.0394(8) Uani 1 1 d . . .
Ti1 Ti 0.17781(6) 0.85315(6) 0.32641(6) 0.03333(14) Uani 1 1 d . . .
Cl1 Cl 0.15870(12) 1.04861(11) 0.35376(11) 0.0606(3) Uani 1 1 d . . .
C18 C -0.0116(4) 0.8930(6) 0.2127(4) 0.0608(12) Uani 1 1 d . . .
H18 H -0.0730 0.8641 0.2503 0.073 Uiso 1 1 calc R . .
C19 C 0.0962(4) 0.8152(5) 0.1761(4) 0.0561(10) Uani 1 1 d . . .
H19 H 0.1214 0.7241 0.1880 0.067 Uiso 1 1 calc R . .
C20 C 0.1598(4) 0.8977(5) 0.1185(4) 0.0519(10) Uani 1 1 d . . .
H20 H 0.2328 0.8722 0.0825 0.062 Uiso 1 1 calc R . .
C21 C 0.0970(5) 1.0229(5) 0.1238(4) 0.0610(12) Uani 1 1 d . . .
H21 H 0.1207 1.0961 0.0939 0.073 Uiso 1 1 calc R . .
C22 C -0.0120(4) 1.0199(5) 0.1839(4) 0.0668(13) Uani 1 1 d . . .
H22 H -0.0720 1.0908 0.2004 0.080 Uiso 1 1 calc R . .
C23 C 0.0698(6) 0.7682(7) 0.4827(6) 0.0811(19) Uani 1 1 d . . .
H23 H -0.0206 0.8147 0.4708 0.097 Uiso 1 1 calc R . .
C24 C 0.1366(8) 0.6647(7) 0.4498(5) 0.088(2) Uani 1 1 d . . .
H24 H 0.1016 0.6262 0.4139 0.106 Uiso 1 1 calc R . .
C25 C 0.2713(7) 0.6271(5) 0.4815(5) 0.102(3) Uani 1 1 d . . .
H25 H 0.3438 0.5603 0.4707 0.122 Uiso 1 1 calc R . .
C26 C 0.2675(7) 0.7158(8) 0.5331(4) 0.083(2) Uani 1 1 d . . .
H26 H 0.3397 0.7190 0.5635 0.100 Uiso 1 1 calc R . .
C27 C 0.1470(8) 0.7925(7) 0.5313(5) 0.0851(19) Uani 1 1 d . . .
H27 H 0.1209 0.8578 0.5625 0.102 Uiso 1 1 calc R . .
Cl2 Cl 0.97758(18) 0.59039(18) 0.11178(17) 0.0922(5) Uani 1 1 d . . .
Cl3 Cl 1.1768(3) 0.3928(3) 0.3169(3) 0.1424(10) Uani 1 1 d . . .
C28 C 1.0456(8) 0.4249(7) 0.2270(7) 0.101(2) Uani 1 1 d . . .
H28A H 0.9797 0.4114 0.2753 0.122 Uiso 1 1 calc R . .
H28B H 1.0719 0.3583 0.1929 0.122 Uiso 1 1 calc R . .

loop_
_atom_site_aniso_label
_atom_site_aniso_U_11
_atom_site_aniso_U_22
_atom_site_aniso_U_33
_atom_site_aniso_U_23
_atom_site_aniso_U_13
_atom_site_aniso_U_12
W1 0.03372(10) 0.03882(10) 0.03766(10) -0.01956(7) 0.00886(6) -0.01921(7)
C1 0.041(2) 0.047(2) 0.045(2) -0.0222(17) 0.0081(16) -0.0234(17)
O1 0.0561(19) 0.072(2) 0.075(2) -0.0390(18) 0.0071(16) -0.0374(17)
C2 0.048(2) 0.046(2) 0.060(3) -0.024(2) 0.013(2) -0.024(2)
O2 0.064(2) 0.0463(19) 0.102(3) -0.017(2) 0.012(2) -0.0108(18)
C3 0.051(2) 0.055(2) 0.041(2) -0.0201(18) 0.0130(18) -0.030(2)
O3 0.097(3) 0.112(3) 0.057(2) -0.034(2) 0.035(2) -0.064(3)
C4 0.041(2) 0.044(2) 0.049(2) -0.0171(17) 0.0087(17) -0.0238(19)
O4 0.049(2) 0.0545(19) 0.090(3) -0.0199(18) 0.0076(18) -0.0148(17)
C5 0.050(2) 0.065(3) 0.047(2) -0.029(2) 0.0167(19) -0.031(2)
O5 0.084(3) 0.126(4) 0.052(2) -0.043(2) 0.0269(19) -0.056(3)
C6 0.0281(17) 0.0351(16) 0.0337(17) -0.0142(14) 0.0033(13) -0.0101(14)
O6 0.0283(12) 0.0448(13) 0.0484(14) -0.0241(12) 0.0108(11) -0.0163(11)
S1 0.0395(5) 0.0415(4) 0.0515(5) -0.0237(4) 0.0099(4) -0.0201(4)
C7 0.0311(17) 0.0371(17) 0.0422(19) -0.0196(15) 0.0038(14) -0.0145(14)
C8 0.037(2) 0.049(2) 0.056(2) -0.0329(18) 0.0109(17) -0.0180(17)
C9 0.0335(18) 0.0441(19) 0.050(2) -0.0272(17) 0.0034(16) -0.0116(15)
C10 0.043(2) 0.063(2) 0.058(2) -0.037(2) 0.0108(19) -0.0190(19)
C11 0.054(3) 0.049(2) 0.049(2) -0.0273(19) 0.0021(19) -0.0047(19)
C12 0.069(3) 0.0368(19) 0.054(2) -0.0255(18) -0.001(2) -0.0094(19)
C13 0.058(3) 0.0355(18) 0.049(2) -0.0160(17) 0.0022(19) -0.0183(18)
C14 0.0397(19) 0.0355(17) 0.0363(18) -0.0143(14) -0.0014(15) -0.0104(15)
Ti1 0.0271(3) 0.0348(3) 0.0347(3) -0.0127(3) 0.0064(2) -0.0124(2)
Cl1 0.0734(7) 0.0493(5) 0.0709(7) -0.0361(5) 0.0294(6) -0.0277(5)
C18 0.038(2) 0.083(3) 0.054(3) -0.020(2) 0.0015(19) -0.027(2)
C19 0.053(3) 0.069(3) 0.050(2) -0.027(2) -0.0006(19) -0.029(2)
C20 0.044(2) 0.067(3) 0.0351(19) -0.0154(19) 0.0036(16) -0.021(2)
C21 0.063(3) 0.052(2) 0.041(2) 0.0007(19) -0.003(2) -0.020(2)
C22 0.037(2) 0.065(3) 0.062(3) -0.018(2) -0.005(2) 0.003(2)
C23 0.062(3) 0.075(4) 0.070(4) -0.004(3) 0.031(3) -0.024(3)
C24 0.157(7) 0.081(4) 0.046(3) -0.003(3) -0.001(3) -0.091(5)
C25 0.104(5) 0.044(3) 0.067(3) 0.014(3) 0.052(4) 0.014(3)
C26 0.084(4) 0.111(5) 0.040(3) 0.006(3) -0.010(3) -0.065(4)
C27 0.126(6) 0.081(4) 0.052(3) -0.025(3) 0.032(4) -0.051(4)
Cl2 0.0966(11) 0.0854(10) 0.1028(12) -0.0331(9) 0.0070(9) -0.0530(9)
Cl3 0.1361(19) 0.1105(15) 0.159(2) -0.0679(15) -0.0536(16) -0.0191(13)
C28 0.104(5) 0.075(4) 0.123(6) -0.032(4) -0.006(4) -0.046(4)

loop_
_atom_type_symbol
_atom_type_description
_atom_type_scat_dispersion_real
_atom_type_scat_dispersion_imag
_atom_type_scat_source
C C 0.0033 0.0016 'International Tables Vol C Tables 4.2.6.8 and 6.1.1.4'
H H 0.0000 0.0000 'International Tables Vol C Tables 4.2.6.8 and 6.1.1.4'
O O 0.0106 0.0060 'International Tables Vol C Tables 4.2.6.8 and 6.1.1.4'
S S 0.1246 0.1234 'International Tables Vol C Tables 4.2.6.8 and 6.1.1.4'
Cl Cl 0.1484 0.1585 'International Tables Vol C Tables 4.2.6.8 and 6.1.1.4'
Ti Ti 0.2776 0.4457 'International Tables Vol C Tables 4.2.6.8 and 6.1.1.4'
W W -0.8490 6.8722 'International Tables Vol C Tables 4.2.6.8 and 6.1.1.4'

loop_
_geom_angle_atom_site_label_1
_geom_angle_atom_site_label_2
_geom_angle_atom_site_label_3
_geom_angle
_geom_angle_site_symmetry_1
_geom_angle_site_symmetry_3
_geom_angle_publ_flag
C1 W1 C3 91.11(17) . . ?
C1 W1 C4 86.56(16) . . ?
C3 W1 C4 87.52(18) . . ?
C1 W1 C5 87.41(17) . . ?
C3 W1 C5 178.52(15) . . ?
C4 W1 C5 92.33(18) . . ?
C1 W1 C2 91.40(17) . . ?
C3 W1 C2 86.38(18) . . ?
C4 W1 C2 173.53(15) . . ?
C5 W1 C2 93.71(18) . . ?
C1 W1 C6 174.00(13) . . ?
C3 W1 C6 94.68(15) . . ?
C4 W1 C6 92.12(14) . . ?
C5 W1 C6 86.79(16) . . ?
C2 W1 C6 90.53(15) . . ?
O1 C1 W1 178.1(4) . . ?
O2 C2 W1 173.3(4) . . ?
O3 C3 W1 178.5(4) . . ?
O4 C4 W1 174.5(4) . . ?
O5 C5 W1 177.5(4) . . ?
O6 C6 C7 112.7(3) . . ?
O6 C6 W1 121.2(3) . . ?
C7 C6 W1 125.9(2) . . ?
C6 O6 Ti1 171.7(3) . . ?
C14 S1 C7 91.62(18) . . ?
C8 C7 C6 127.7(3) . . ?
C8 C7 S1 111.4(3) . . ?
C6 C7 S1 120.9(3) . . ?
C7 C8 C9 113.1(3) . . ?
C7 C8 H8 123.5 . . ?
C9 C8 H8 123.5 . . ?
C14 C9 C10 119.1(4) . . ?
C14 C9 C8 112.2(3) . . ?
C10 C9 C8 128.7(4) . . ?
C11 C10 C9 118.8(4) . . ?
C11 C10 H10 120.6 . . ?
C9 C10 H10 120.6 . . ?
C10 C11 C12 121.3(4) . . ?
C10 C11 H11 119.3 . . ?
C12 C11 H11 119.3 . . ?
C11 C12 C13 121.7(4) . . ?
C11 C12 H12 119.1 . . ?
C13 C12 H12 119.1 . . ?
C12 C13 C14 117.4(4) . . ?
C12 C13 H13 121.3 . . ?
C14 C13 H13 121.3 . . ?
C13 C14 C9 121.6(4) . . ?
C13 C14 S1 126.7(3) . . ?
C9 C14 S1 111.7(3) . . ?
O6 Ti1 C24 113.4(2) . . ?
O6 Ti1 C25 81.32(18) . . ?
C24 Ti1 C25 35.4(2) . . ?
O6 Ti1 C23 135.78(18) . . ?
C24 Ti1 C23 33.6(2) . . ?
C25 Ti1 C23 56.3(2) . . ?
O6 Ti1 Cl1 94.87(8) . . ?
C24 Ti1 Cl1 129.93(18) . . ?
C25 Ti1 Cl1 122.7(2) . . ?
C23 Ti1 Cl1 97.9(2) . . ?
O6 Ti1 C19 98.98(14) . . ?
C24 Ti1 C19 81.37(18) . . ?
C25 Ti1 C19 100.8(3) . . ?
C23 Ti1 C19 100.6(2) . . ?
Cl1 Ti1 C19 135.87(13) . . ?
O6 Ti1 C22 127.24(15) . . ?
C24 Ti1 C22 108.2(2) . . ?
C25 Ti1 C22 143.3(3) . . ?
C23 Ti1 C22 96.5(2) . . ?
Cl1 Ti1 C22 81.64(15) . . ?
C19 Ti1 C22 56.77(19) . . ?
O6 Ti1 C18 131.83(15) . . ?
C24 Ti1 C18 78.4(2) . . ?
C25 Ti1 C18 111.1(3) . . ?
C23 Ti1 C18 80.2(2) . . ?
Cl1 Ti1 C18 112.99(14) . . ?
C19 Ti1 C18 34.23(17) . . ?
C22 Ti1 C18 33.76(19) . . ?
O6 Ti1 C26 85.55(19) . . ?
C24 Ti1 C26 55.9(2) . . ?
C25 Ti1 C26 34.5(3) . . ?
C23 Ti1 C26 52.9(2) . . ?
Cl1 Ti1 C26 88.2(2) . . ?
C19 Ti1 C26 134.3(2) . . ?
C22 Ti1 C26 146.2(2) . . ?
C18 Ti1 C26 131.38(19) . . ?
O6 Ti1 C21 92.18(15) . . ?
C24 Ti1 C21 134.1(2) . . ?
C25 Ti1 C21 155.4(2) . . ?
C23 Ti1 C21 131.5(2) . . ?
Cl1 Ti1 C21 81.41(14) . . ?
C19 Ti1 C21 56.49(18) . . ?
C22 Ti1 C21 35.09(18) . . ?
C18 Ti1 C21 56.81(18) . . ?
C26 Ti1 C21 169.2(2) . . ?
O6 Ti1 C27 115.5(2) . . ?
C24 Ti1 C27 53.8(2) . . ?
C25 Ti1 C27 55.0(2) . . ?
C23 Ti1 C27 30.5(2) . . ?
Cl1 Ti1 C27 77.14(17) . . ?
C19 Ti1 C27 130.8(2) . . ?
C22 Ti1 C27 114.8(2) . . ?
C18 Ti1 C27 108.8(2) . . ?
C26 Ti1 C27 31.4(2) . . ?
C21 Ti1 C27 146.0(2) . . ?
O6 Ti1 C20 77.38(13) . . ?
C24 Ti1 C20 113.90(18) . . ?
C25 Ti1 C20 122.4(2) . . ?
C23 Ti1 C20 133.8(2) . . ?
Cl1 Ti1 C20 112.09(12) . . ?
C19 Ti1 C20 33.98(16) . . ?
C22 Ti1 C20 56.55(17) . . ?
C18 Ti1 C20 56.28(16) . . ?
C26 Ti1 C20 154.2(2) . . ?
C21 Ti1 C20 33.27(17) . . ?
C27 Ti1 C20 164.2(2) . . ?
C22 C18 C19 108.5(4) . . ?
C22 C18 Ti1 72.8(3) . . ?
C19 C18 Ti1 72.5(2) . . ?
C22 C18 H18 125.8 . . ?
C19 C18 H18 125.8 . . ?
Ti1 C18 H18 120.7 . . ?
C18 C19 C20 107.9(5) . . ?
C18 C19 Ti1 73.3(3) . . ?
C20 C19 Ti1 74.7(3) . . ?
C18 C19 H19 126.0 . . ?
C20 C19 H19 126.0 . . ?
Ti1 C19 H19 117.9 . . ?
C21 C20 C19 108.8(4) . . ?
C21 C20 Ti1 72.8(3) . . ?
C19 C20 Ti1 71.3(2) . . ?
C21 C20 H20 125.6 . . ?
C19 C20 H20 125.6 . . ?
Ti1 C20 H20 122.0 . . ?
C20 C21 C22 107.2(5) . . ?
C20 C21 Ti1 74.0(2) . . ?
C22 C21 Ti1 71.5(3) . . ?
C20 C21 H21 126.4 . . ?
C22 C21 H21 126.4 . . ?
Ti1 C21 H21 120.0 . . ?
C18 C22 C21 107.5(5) . . ?
C18 C22 Ti1 73.4(3) . . ?
C21 C22 Ti1 73.4(2) . . ?
C18 C22 H22 126.3 . . ?
C21 C22 H22 126.3 . . ?
Ti1 C22 H22 118.9 . . ?
C27 C23 C24 110.6(6) . . ?
C27 C23 Ti1 76.7(4) . . ?
C24 C23 Ti1 72.7(3) . . ?
C27 C23 H23 124.7 . . ?
C24 C23 H23 124.7 . . ?
Ti1 C23 H23 117.6 . . ?
C23 C24 C25 105.8(6) . . ?
C23 C24 Ti1 73.7(3) . . ?
C25 C24 Ti1 72.8(3) . . ?
C23 C24 H24 127.1 . . ?
C25 C24 H24 127.1 . . ?
Ti1 C24 H24 118.5 . . ?
C26 C25 C24 102.8(5) . . ?
C26 C25 Ti1 73.6(3) . . ?
C24 C25 Ti1 71.8(3) . . ?
C26 C25 H25 128.6 . . ?
C24 C25 H25 128.6 . . ?
Ti1 C25 H25 118.5 . . ?
C27 C26 C25 108.9(6) . . ?
C27 C26 Ti1 75.2(3) . . ?
C25 C26 Ti1 71.9(3) . . ?
C27 C26 H26 125.6 . . ?
C25 C26 H26 125.6 . . ?
Ti1 C26 H26 119.1 . . ?
C23 C27 C26 111.9(7) . . ?
C23 C27 Ti1 72.8(4) . . ?
C26 C27 Ti1 73.4(3) . . ?
C23 C27 H27 124.0 . . ?
C26 C27 H27 124.0 . . ?
Ti1 C27 H27 121.3 . . ?
Cl3 C28 Cl2 113.6(4) . . ?
Cl3 C28 H28A 108.8 . . ?
Cl2 C28 H28A 108.8 . . ?
Cl3 C28 H28B 108.8 . . ?
Cl2 C28 H28B 108.8 . . ?
H28A C28 H28B 107.7 . . ?

loop_
_geom_bond_atom_site_label_1
_geom_bond_atom_site_label_2
_geom_bond_distance
_geom_bond_site_symmetry_2
_geom_bond_publ_flag
W1 C1 2.007(4) . ?
W1 C3 2.013(4) . ?
W1 C4 2.017(4) . ?
W1 C5 2.046(4) . ?
W1 C2 2.056(4) . ?
W1 C6 2.211(4) . ?
C1 O1 1.149(5) . ?
C2 O2 1.133(5) . ?
C3 O3 1.143(6) . ?
C4 O4 1.141(5) . ?
C5 O5 1.135(6) . ?
C6 O6 1.279(4) . ?
C6 C7 1.474(5) . ?
O6 Ti1 1.931(2) . ?
S1 C14 1.730(4) . ?
S1 C7 1.755(4) . ?
C7 C8 1.368(5) . ?
C8 C9 1.436(5) . ?
C8 H8 0.9300 . ?
C9 C14 1.394(6) . ?
C9 C10 1.413(5) . ?
C10 C11 1.360(6) . ?
C10 H10 0.9300 . ?
C11 C12 1.374(7) . ?
C11 H11 0.9300 . ?
C12 C13 1.382(6) . ?
C12 H12 0.9300 . ?
C13 C14 1.389(5) . ?
C13 H13 0.9300 . ?
Ti1 C24 2.343(5) . ?
Ti1 C25 2.357(4) . ?
Ti1 C23 2.356(5) . ?
Ti1 Cl1 2.3623(12) . ?
Ti1 C19 2.361(4) . ?
Ti1 C22 2.365(4) . ?
Ti1 C18 2.372(4) . ?
Ti1 C26 2.379(5) . ?
Ti1 C21 2.390(4) . ?
Ti1 C27 2.401(5) . ?
Ti1 C20 2.405(4) . ?
C18 C22 1.376(8) . ?
C18 C19 1.393(7) . ?
C18 H18 0.9300 . ?
C19 C20 1.393(6) . ?
C19 H19 0.9300 . ?
C20 C21 1.373(7) . ?
C20 H20 0.9300 . ?
C21 C22 1.434(7) . ?
C21 H21 0.9300 . ?
C22 H22 0.9300 . ?
C23 C27 1.252(10) . ?
C23 C24 1.358(10) . ?
C23 H23 0.9300 . ?
C24 C25 1.428(10) . ?
C24 H24 0.9300 . ?
C25 C26 1.404(10) . ?
C25 H25 0.9300 . ?
C26 C27 1.294(10) . ?
C26 H26 0.9300 . ?
C27 H27 0.9300 . ?
Cl2 C28 1.733(7) . ?
Cl3 C28 1.700(7) . ?
C28 H28A 0.9700 . ?
C28 H28B 0.9700 . ?

loop_
_geom_torsion_atom_site_label_1
_geom_torsion_atom_site_label_2
_geom_torsion_atom_site_label_3
_geom_torsion_atom_site_label_4
_geom_torsion
_geom_torsion_site_symmetry_1
_geom_torsion_site_symmetry_2
_geom_torsion_site_symmetry_3
_geom_torsion_site_symmetry_4
_geom_torsion_publ_flag
C3 W1 C6 O6 -135.6(3) . . . . ?
C4 W1 C6 O6 136.7(3) . . . . ?
C5 W1 C6 O6 44.5(3) . . . . ?
C2 W1 C6 O6 -49.2(3) . . . . ?
C3 W1 C6 C7 49.5(3) . . . . ?
C4 W1 C6 C7 -38.2(3) . . . . ?
C5 W1 C6 C7 -130.4(3) . . . . ?
C2 W1 C6 C7 135.9(3) . . . . ?
O6 C6 C7 C8 169.7(4) . . . . ?
W1 C6 C7 C8 -15.0(5) . . . . ?
O6 C6 C7 S1 -9.8(4) . . . . ?
W1 C6 C7 S1 165.53(18) . . . . ?
C14 S1 C7 C8 0.3(3) . . . . ?
C14 S1 C7 C6 179.9(3) . . . . ?
C6 C7 C8 C9 -179.1(3) . . . . ?
S1 C7 C8 C9 0.4(4) . . . . ?
C7 C8 C9 C14 -1.2(5) . . . . ?
C7 C8 C9 C10 177.3(4) . . . . ?
C14 C9 C10 C11 -0.2(6) . . . . ?
C8 C9 C10 C11 -178.7(4) . . . . ?
C9 C10 C11 C12 -1.0(7) . . . . ?
C10 C11 C12 C13 0.9(7) . . . . ?
C11 C12 C13 C14 0.4(6) . . . . ?
C12 C13 C14 C9 -1.6(6) . . . . ?
C12 C13 C14 S1 177.0(3) . . . . ?
C10 C9 C14 C13 1.5(6) . . . . ?
C8 C9 C14 C13 -179.8(4) . . . . ?
C10 C9 C14 S1 -177.3(3) . . . . ?
C8 C9 C14 S1 1.5(4) . . . . ?
C7 S1 C14 C13 -179.7(4) . . . . ?
C7 S1 C14 C9 -1.0(3) . . . . ?
O6 Ti1 C18 C22 -97.0(3) . . . . ?
C24 Ti1 C18 C22 151.9(4) . . . . ?
C25 Ti1 C18 C22 165.6(3) . . . . ?
C23 Ti1 C18 C22 117.7(4) . . . . ?
Cl1 Ti1 C18 C22 23.2(3) . . . . ?
C19 Ti1 C18 C22 -116.5(4) . . . . ?
C26 Ti1 C18 C22 132.4(4) . . . . ?
C21 Ti1 C18 C22 -38.7(3) . . . . ?
C27 Ti1 C18 C22 106.8(3) . . . . ?
C20 Ti1 C18 C22 -78.8(3) . . . . ?
O6 Ti1 C18 C19 19.4(4) . . . . ?
C24 Ti1 C18 C19 -91.7(4) . . . . ?
C25 Ti1 C18 C19 -77.9(3) . . . . ?
C23 Ti1 C18 C19 -125.8(3) . . . . ?
Cl1 Ti1 C18 C19 139.7(3) . . . . ?
C22 Ti1 C18 C19 116.5(4) . . . . ?
C26 Ti1 C18 C19 -111.1(4) . . . . ?
C21 Ti1 C18 C19 77.8(3) . . . . ?
C27 Ti1 C18 C19 -136.7(3) . . . . ?
C20 Ti1 C18 C19 37.7(3) . . . . ?
C22 C18 C19 C20 -2.9(5) . . . . ?
Ti1 C18 C19 C20 -67.3(3) . . . . ?
C22 C18 C19 Ti1 64.4(3) . . . . ?
O6 Ti1 C19 C18 -165.5(3) . . . . ?
C24 Ti1 C19 C18 82.1(4) . . . . ?
C25 Ti1 C19 C18 111.7(3) . . . . ?
C23 Ti1 C19 C18 54.4(3) . . . . ?
Cl1 Ti1 C19 C18 -58.8(3) . . . . ?
C22 Ti1 C19 C18 -36.5(3) . . . . ?
C26 Ti1 C19 C18 102.0(4) . . . . ?
C21 Ti1 C19 C18 -78.8(3) . . . . ?
C27 Ti1 C19 C18 59.1(4) . . . . ?
C20 Ti1 C19 C18 -114.5(4) . . . . ?
O6 Ti1 C19 C20 -50.9(3) . . . . ?
C24 Ti1 C19 C20 -163.4(4) . . . . ?
C25 Ti1 C19 C20 -133.7(3) . . . . ?
C23 Ti1 C19 C20 168.9(3) . . . . ?
Cl1 Ti1 C19 C20 55.7(3) . . . . ?
C22 Ti1 C19 C20 78.0(3) . . . . ?
C18 Ti1 C19 C20 114.5(4) . . . . ?
C26 Ti1 C19 C20 -143.5(3) . . . . ?
C21 Ti1 C19 C20 35.7(3) . . . . ?
C27 Ti1 C19 C20 173.6(3) . . . . ?
C18 C19 C20 C21 2.8(5) . . . . ?
Ti1 C19 C20 C21 -63.5(3) . . . . ?
C18 C19 C20 Ti1 66.3(3) . . . . ?
O6 Ti1 C20 C21 -114.4(3) . . . . ?
C24 Ti1 C20 C21 135.4(4) . . . . ?
C25 Ti1 C20 C21 174.6(4) . . . . ?
C23 Ti1 C20 C21 102.3(4) . . . . ?
Cl1 Ti1 C20 C21 -24.2(3) . . . . ?
C19 Ti1 C20 C21 117.4(4) . . . . ?
C22 Ti1 C20 C21 38.7(3) . . . . ?
C18 Ti1 C20 C21 79.5(3) . . . . ?
C26 Ti1 C20 C21 -164.1(4) . . . . ?
C27 Ti1 C20 C21 99.5(8) . . . . ?
O6 Ti1 C20 C19 128.2(3) . . . . ?
C24 Ti1 C20 C19 18.0(4) . . . . ?
C25 Ti1 C20 C19 57.2(4) . . . . ?
C23 Ti1 C20 C19 -15.2(4) . . . . ?
Cl1 Ti1 C20 C19 -141.6(3) . . . . ?
C22 Ti1 C20 C19 -78.8(3) . . . . ?
C18 Ti1 C20 C19 -38.0(3) . . . . ?
C26 Ti1 C20 C19 78.5(5) . . . . ?
C21 Ti1 C20 C19 -117.4(4) . . . . ?
C27 Ti1 C20 C19 -18.0(9) . . . . ?
C19 C20 C21 C22 -1.6(5) . . . . ?
Ti1 C20 C21 C22 -64.2(3) . . . . ?
C19 C20 C21 Ti1 62.6(3) . . . . ?
O6 Ti1 C21 C20 62.8(3) . . . . ?
C24 Ti1 C21 C20 -63.3(5) . . . . ?
C25 Ti1 C21 C20 -11.0(7) . . . . ?
C23 Ti1 C21 C20 -109.6(4) . . . . ?
Cl1 Ti1 C21 C20 157.4(3) . . . . ?
C19 Ti1 C21 C20 -36.5(3) . . . . ?
C22 Ti1 C21 C20 -114.9(5) . . . . ?
C18 Ti1 C21 C20 -77.8(3) . . . . ?
C26 Ti1 C21 C20 140.5(12) . . . . ?
C27 Ti1 C21 C20 -151.4(4) . . . . ?
O6 Ti1 C21 C22 177.7(3) . . . . ?
C24 Ti1 C21 C22 51.6(5) . . . . ?
C25 Ti1 C21 C22 104.0(6) . . . . ?
C23 Ti1 C21 C22 5.3(5) . . . . ?
Cl1 Ti1 C21 C22 -87.7(3) . . . . ?
C19 Ti1 C21 C22 78.4(4) . . . . ?
C18 Ti1 C21 C22 37.2(3) . . . . ?
C26 Ti1 C21 C22 -104.6(12) . . . . ?
C27 Ti1 C21 C22 -36.5(6) . . . . ?
C20 Ti1 C21 C22 114.9(5) . . . . ?
C19 C18 C22 C21 1.9(5) . . . . ?
Ti1 C18 C22 C21 66.0(3) . . . . ?
C19 C18 C22 Ti1 -64.1(3) . . . . ?
C20 C21 C22 C18 -0.2(5) . . . . ?
Ti1 C21 C22 C18 -66.0(3) . . . . ?
C20 C21 C22 Ti1 65.9(3) . . . . ?
O6 Ti1 C22 C18 111.7(3) . . . . ?
C24 Ti1 C22 C18 -29.1(4) . . . . ?
C25 Ti1 C22 C18 -22.9(5) . . . . ?
C23 Ti1 C22 C18 -61.4(4) . . . . ?
Cl1 Ti1 C22 C18 -158.5(3) . . . . ?
C19 Ti1 C22 C18 37.0(3) . . . . ?
C26 Ti1 C22 C18 -84.5(5) . . . . ?
C21 Ti1 C22 C18 114.6(5) . . . . ?
C27 Ti1 C22 C18 -86.9(4) . . . . ?
C20 Ti1 C22 C18 78.0(3) . . . . ?
O6 Ti1 C22 C21 -2.8(4) . . . . ?
C24 Ti1 C22 C21 -143.7(4) . . . . ?
C25 Ti1 C22 C21 -137.4(4) . . . . ?
C23 Ti1 C22 C21 -176.0(4) . . . . ?
Cl1 Ti1 C22 C21 86.9(3) . . . . ?
C19 Ti1 C22 C21 -77.6(3) . . . . ?
C18 Ti1 C22 C21 -114.6(5) . . . . ?
C26 Ti1 C22 C21 161.0(4) . . . . ?
C27 Ti1 C22 C21 158.5(3) . . . . ?
C20 Ti1 C22 C21 -36.6(3) . . . . ?
O6 Ti1 C23 C27 58.1(6) . . . . ?
C24 Ti1 C23 C27 116.8(6) . . . . ?
C25 Ti1 C23 C27 76.9(5) . . . . ?
Cl1 Ti1 C23 C27 -47.3(5) . . . . ?
C19 Ti1 C23 C27 173.0(5) . . . . ?
C22 Ti1 C23 C27 -129.7(5) . . . . ?
C18 Ti1 C23 C27 -159.4(5) . . . . ?
C26 Ti1 C23 C27 34.4(4) . . . . ?
C21 Ti1 C23 C27 -132.8(4) . . . . ?
C20 Ti1 C23 C27 -178.5(4) . . . . ?
O6 Ti1 C23 C24 -58.7(6) . . . . ?
C25 Ti1 C23 C24 -39.9(4) . . . . ?
Cl1 Ti1 C23 C24 -164.1(4) . . . . ?
C19 Ti1 C23 C24 56.1(4) . . . . ?
C22 Ti1 C23 C24 113.4(4) . . . . ?
C18 Ti1 C23 C24 83.8(5) . . . . ?
C26 Ti1 C23 C24 -82.4(4) . . . . ?
C21 Ti1 C23 C24 110.4(4) . . . . ?
C27 Ti1 C23 C24 -116.8(6) . . . . ?
C20 Ti1 C23 C24 64.7(5) . . . . ?
C27 C23 C24 C25 -1.7(6) . . . . ?
Ti1 C23 C24 C25 66.3(3) . . . . ?
C27 C23 C24 Ti1 -68.0(4) . . . . ?
O6 Ti1 C24 C23 139.5(4) . . . . ?
C25 Ti1 C24 C23 112.7(6) . . . . ?
Cl1 Ti1 C24 C23 20.7(5) . . . . ?
C19 Ti1 C24 C23 -124.4(5) . . . . ?
C22 Ti1 C24 C23 -73.7(4) . . . . ?
C18 Ti1 C24 C23 -89.7(5) . . . . ?
C26 Ti1 C24 C23 72.7(5) . . . . ?
C21 Ti1 C24 C23 -102.0(4) . . . . ?
C27 Ti1 C24 C23 34.2(4) . . . . ?
C20 Ti1 C24 C23 -134.4(4) . . . . ?
O6 Ti1 C24 C25 26.8(5) . . . . ?
C23 Ti1 C24 C25 -112.7(6) . . . . ?
Cl1 Ti1 C24 C25 -92.1(5) . . . . ?
C19 Ti1 C24 C25 122.9(5) . . . . ?
C22 Ti1 C24 C25 173.5(4) . . . . ?
C18 Ti1 C24 C25 157.5(5) . . . . ?
C26 Ti1 C24 C25 -40.0(4) . . . . ?
C21 Ti1 C24 C25 145.2(4) . . . . ?
C27 Ti1 C24 C25 -78.6(4) . . . . ?
C20 Ti1 C24 C25 112.8(4) . . . . ?
C23 C24 C25 C26 0.8(5) . . . . ?
Ti1 C24 C25 C26 67.7(3) . . . . ?
C23 C24 C25 Ti1 -66.9(4) . . . . ?
O6 Ti1 C25 C26 94.8(4) . . . . ?
C24 Ti1 C25 C26 -109.9(5) . . . . ?
C23 Ti1 C25 C26 -72.1(4) . . . . ?
Cl1 Ti1 C25 C26 4.6(5) . . . . ?
C19 Ti1 C25 C26 -167.6(4) . . . . ?
C22 Ti1 C25 C26 -120.2(5) . . . . ?
C18 Ti1 C25 C26 -133.6(4) . . . . ?
C21 Ti1 C25 C26 170.9(4) . . . . ?
C27 Ti1 C25 C26 -34.9(4) . . . . ?
C20 Ti1 C25 C26 163.8(3) . . . . ?
O6 Ti1 C25 C24 -155.3(4) . . . . ?
C23 Ti1 C25 C24 37.9(4) . . . . ?
Cl1 Ti1 C25 C24 114.5(5) . . . . ?
C19 Ti1 C25 C24 -57.7(4) . . . . ?
C22 Ti1 C25 C24 -10.3(6) . . . . ?
C18 Ti1 C25 C24 -23.7(5) . . . . ?
C26 Ti1 C25 C24 109.9(5) . . . . ?
C21 Ti1 C25 C24 -79.2(6) . . . . ?
C27 Ti1 C25 C24 75.0(4) . . . . ?
C20 Ti1 C25 C24 -86.3(4) . . . . ?
C24 C25 C26 C27 0.3(6) . . . . ?
Ti1 C25 C26 C27 66.7(4) . . . . ?
C24 C25 C26 Ti1 -66.4(3) . . . . ?
O6 Ti1 C26 C27 162.9(5) . . . . ?
C24 Ti1 C26 C27 -74.9(5) . . . . ?
C25 Ti1 C26 C27 -116.0(6) . . . . ?
C23 Ti1 C26 C27 -33.4(4) . . . . ?
Cl1 Ti1 C26 C27 67.8(4) . . . . ?
C19 Ti1 C26 C27 -98.9(5) . . . . ?
C22 Ti1 C26 C27 -4.3(7) . . . . ?
C18 Ti1 C26 C27 -51.7(6) . . . . ?
C21 Ti1 C26 C27 84.6(12) . . . . ?
C20 Ti1 C26 C27 -148.8(5) . . . . ?
O6 Ti1 C26 C25 -81.1(4) . . . . ?
C24 Ti1 C26 C25 41.1(4) . . . . ?
C23 Ti1 C26 C25 82.6(4) . . . . ?
Cl1 Ti1 C26 C25 -176.2(4) . . . . ?
C19 Ti1 C26 C25 17.1(6) . . . . ?
C22 Ti1 C26 C25 111.7(6) . . . . ?
C18 Ti1 C26 C25 64.2(6) . . . . ?
C21 Ti1 C26 C25 -159.4(11) . . . . ?
C27 Ti1 C26 C25 116.0(6) . . . . ?
C20 Ti1 C26 C25 -32.8(6) . . . . ?
C24 C23 C27 C26 2.0(7) . . . . ?
Ti1 C23 C27 C26 -63.4(4) . . . . ?
C24 C23 C27 Ti1 65.5(4) . . . . ?
C25 C26 C27 C23 -1.5(7) . . . . ?
Ti1 C26 C27 C23 63.1(5) . . . . ?
C25 C26 C27 Ti1 -64.5(4) . . . . ?
O6 Ti1 C27 C23 -139.0(4) . . . . ?
C24 Ti1 C27 C23 -37.7(4) . . . . ?
C25 Ti1 C27 C23 -81.6(5) . . . . ?
Cl1 Ti1 C27 C23 131.7(5) . . . . ?
C19 Ti1 C27 C23 -9.2(6) . . . . ?
C22 Ti1 C27 C23 57.4(5) . . . . ?
C18 Ti1 C27 C23 21.5(5) . . . . ?
C26 Ti1 C27 C23 -120.0(6) . . . . ?
C21 Ti1 C27 C23 79.5(6) . . . . ?
C20 Ti1 C27 C23 4.0(11) . . . . ?
O6 Ti1 C27 C26 -19.0(5) . . . . ?
C24 Ti1 C27 C26 82.3(5) . . . . ?
C25 Ti1 C27 C26 38.4(4) . . . . ?
C23 Ti1 C27 C26 120.0(6) . . . . ?
Cl1 Ti1 C27 C26 -108.3(5) . . . . ?
C19 Ti1 C27 C26 110.8(5) . . . . ?
C22 Ti1 C27 C26 177.4(4) . . . . ?
C18 Ti1 C27 C26 141.5(4) . . . . ?
C21 Ti1 C27 C26 -160.5(4) . . . . ?
C20 Ti1 C27 C26 124.0(8) . . . . ?
